data_1501879
loop_
_publ_author_name
'Scadeng, Owen'
'Ferguson, Michael J.'
'West, F. G.'

_publ_section_title
;
 Intermolecular [3 + 3]-cycloadditions of azides with the Nazarov
 intermediate.
;
_journal_issue 1
_journal_name_full 'Organic letters'
_journal_page_first 114
_journal_page_last 117
_journal_paper_doi 10.1021/ol102651k
_journal_volume 13
_journal_year 2011
_chemical_formula_moiety 'C28 H29 N3 O3'
_chemical_formula_sum 'C28 H29 N3 O3'
_chemical_formula_weight 455.54
_chemical_name_systematic
; 
 ? 
;
_space_group_IT_number 9
_symmetry_cell_setting monoclinic
_symmetry_space_group_name_Hall 'C -2yc'
_symmetry_space_group_name_H-M 'C 1 c 1'
_atom_sites_solution_hydrogens geom
_atom_sites_solution_primary direct
_atom_sites_solution_secondary difmap
_audit_creation_method SHELXL-97
_cell_angle_alpha 90.00
_cell_angle_beta 102.8601(8)
_cell_angle_gamma 90.00
_cell_formula_units_Z 4
_cell_length_a 16.7182(13)
_cell_length_b 15.0048(12)
_cell_length_c 9.8096(8)
_cell_measurement_reflns_used 9276
_cell_measurement_temperature 173(2)
_cell_measurement_theta_max 27.39
_cell_measurement_theta_min 2.50
_cell_volume 2399.0(3)
_computing_cell_refinement 'Bruker SAINT'
_computing_data_collection 'Bruker APEX2'
_computing_data_reduction 'Bruker SAINT'
_computing_molecular_graphics 'Bruker SHELXTL'
_computing_publication_material 'Bruker SHELXTL'
_computing_structure_refinement 'SHELXL-97 (Sheldrick, 2008)'
_computing_structure_solution 'SHELXS-97 (Sheldrick, 2008)'
_diffrn_ambient_temperature 173(2)
_diffrn_measured_fraction_theta_full 1.000
_diffrn_measured_fraction_theta_max 1.000
_diffrn_measurement_device_type 'Bruker APEX-II CCD'
_diffrn_measurement_method '\w scans'
_diffrn_radiation_monochromator graphite
_diffrn_radiation_source 'fine-focus sealed tube'
_diffrn_radiation_type MoK\a
_diffrn_radiation_wavelength 0.71073
_diffrn_reflns_av_R_equivalents 0.0148
_diffrn_reflns_av_sigmaI/netI 0.0121
_diffrn_reflns_limit_h_max 21
_diffrn_reflns_limit_h_min -21
_diffrn_reflns_limit_k_max 19
_diffrn_reflns_limit_k_min -19
_diffrn_reflns_limit_l_max 12
_diffrn_reflns_limit_l_min -12
_diffrn_reflns_number 10405
_diffrn_reflns_theta_full 27.48
_diffrn_reflns_theta_max 27.48
_diffrn_reflns_theta_min 1.84
_exptl_absorpt_coefficient_mu 0.083
_exptl_absorpt_correction_T_max 0.9882
_exptl_absorpt_correction_T_min 0.9599
_exptl_absorpt_correction_type numerical
_exptl_absorpt_process_details 'SADABS (Sheldrick, 2008)'
_exptl_crystal_colour colourless
_exptl_crystal_density_diffrn 1.261
_exptl_crystal_density_method 'not measured'
_exptl_crystal_description block
_exptl_crystal_F_000 968
_exptl_crystal_size_max 0.50
_exptl_crystal_size_mid 0.19
_exptl_crystal_size_min 0.14
_refine_diff_density_max 0.175
_refine_diff_density_min -0.153
_refine_diff_density_rms 0.027
_refine_ls_abs_structure_details 'Flack H D (1983), Acta Cryst. A39, 876-881'
_refine_ls_abs_structure_Flack 0(10)
_refine_ls_extinction_method none
_refine_ls_goodness_of_fit_ref 1.046
_refine_ls_hydrogen_treatment constr
_refine_ls_matrix_type full
_refine_ls_number_parameters 309
_refine_ls_number_reflns 2764
_refine_ls_number_restraints 2
_refine_ls_restrained_S_all 1.045
_refine_ls_R_factor_all 0.0291
_refine_ls_R_factor_gt 0.0280
_refine_ls_shift/su_max 0.000
_refine_ls_shift/su_mean 0.000
_refine_ls_structure_factor_coef Fsqd
_refine_ls_weighting_details 'calc w=1/[\s^2^(Fo^2^)+(0.0469P)^2^+0.5360P] where P=(Fo^2^+2Fc^2^)/3'
_refine_ls_weighting_scheme calc
_refine_ls_wR_factor_gt 0.0756
_refine_ls_wR_factor_ref 0.0765
_reflns_number_gt 2685
_reflns_number_total 2764
_reflns_threshold_expression I>2\s(I)
_cod_data_source_file ol102651k_si_002.cif
_cod_data_source_block 3c
_cod_depositor_comments
;
The following automatic conversions were performed:

'_symmetry_cell_setting' value 'Monoclinic' changed to 'monoclinic'
according to /home/saulius/struct/CIF-dictionaries/cif_core.dic
dictionary named 'cif_core.dic' version 2.4.1 from 2010-06-29.

Automatic conversion script
Id: cif_fix_values 1715 2011-07-08 13:25:40Z adriana 
;
_cod_original_sg_symbol_H-M 'C c'
_cod_database_code 1501879

loop_
_symmetry_equiv_pos_as_xyz
'x, y, z'
'x, -y, z+1/2'
'x+1/2, y+1/2, z'
'x+1/2, -y+1/2, z+1/2'

loop_
_atom_site_label
_atom_site_type_symbol
_atom_site_fract_x
_atom_site_fract_y
_atom_site_fract_z
_atom_site_U_iso_or_equiv
_atom_site_adp_type
_atom_site_occupancy
_atom_site_symmetry_multiplicity
_atom_site_calc_flag
_atom_site_refinement_flags
O1 O 0.83596(9) 0.77324(10) 0.04983(16) 0.0432(3) Uani 1 1 d .
O2 O 0.34800(9) 0.97438(10) 0.07988(16) 0.0469(3) Uani 1 1 d .
O3 O 0.97802(8) 0.95103(9) 0.74515(12) 0.0359(3) Uani 1 1 d .
N1 N 0.63847(9) 0.76990(10) -0.00287(14) 0.0307(3) Uani 1 1 d .
N2 N 0.63558(10) 0.69597(10) 0.07253(16) 0.0345(3) Uani 1 1 d .
N3 N 0.68888(10) 0.67895(10) 0.18154(16) 0.0359(3) Uani 1 1 d .
C1 C 0.77769(10) 0.78423(11) 0.10164(18) 0.0307(3) Uani 1 1 d .
C2 C 0.70206(10) 0.84022(11) 0.04418(16) 0.0279(3) Uani 1 1 d .
C3 C 0.68719(10) 0.88754(10) 0.17770(15) 0.0268(3) Uani 1 1 d .
H3 H 0.7204 0.9436 0.1904 0.032 Uiso 1 1 calc R
C4 C 0.72540(10) 0.82314(11) 0.30261(16) 0.0277(3) Uani 1 1 d .
H4 H 0.6802 0.8006 0.3452 0.033 Uiso 1 1 calc R
C5 C 0.76015(11) 0.74340(11) 0.23160(18) 0.0310(3) Uani 1 1 d .
C6 C 0.82825(13) 0.68901(14) 0.3212(2) 0.0429(4) Uani 1 1 d .
H6A H 0.8762 0.7271 0.3547 0.052 Uiso 1 1 calc R
H6B H 0.8432 0.6401 0.2656 0.052 Uiso 1 1 calc R
H6C H 0.8095 0.6646 0.4013 0.052 Uiso 1 1 calc R
C7 C 0.71054(12) 0.90255(13) -0.07332(19) 0.0372(4) Uani 1 1 d .
H7A H 0.7194 0.8676 -0.1530 0.045 Uiso 1 1 calc R
H7B H 0.7573 0.9424 -0.0409 0.045 Uiso 1 1 calc R
H7C H 0.6603 0.9379 -0.1020 0.045 Uiso 1 1 calc R
C8 C 0.57311(11) 0.77673(13) -0.12787(19) 0.0361(4) Uani 1 1 d .
H8A H 0.5596 0.8405 -0.1462 0.043 Uiso 1 1 calc R
H8B H 0.5236 0.7470 -0.1100 0.043 Uiso 1 1 calc R
C9 C 0.59339(11) 0.73617(11) -0.25752(17) 0.0306(3) Uani 1 1 d .
C10 C 0.66641(11) 0.69213(12) -0.25531(19) 0.0347(4) Uani 1 1 d .
H10 H 0.7072 0.6887 -0.1708 0.042 Uiso 1 1 calc R
C11 C 0.68031(14) 0.65282(14) -0.3767(2) 0.0459(5) Uani 1 1 d .
H11 H 0.7305 0.6225 -0.3746 0.055 Uiso 1 1 calc R
C12 C 0.62159(18) 0.65776(15) -0.4995(2) 0.0537(6) Uani 1 1 d .
H12 H 0.6313 0.6313 -0.5823 0.064 Uiso 1 1 calc R
C13 C 0.54828(16) 0.70138(15) -0.5021(2) 0.0519(6) Uani 1 1 d .
H13 H 0.5076 0.7043 -0.5867 0.062 Uiso 1 1 calc R
C14 C 0.53401(13) 0.74062(13) -0.3825(2) 0.0405(4) Uani 1 1 d .
H14 H 0.4837 0.7707 -0.3851 0.049 Uiso 1 1 calc R
C15 C 0.59828(10) 0.91366(11) 0.16327(16) 0.0278(3) Uani 1 1 d .
C16 C 0.57037(11) 0.99455(11) 0.10023(18) 0.0340(4) Uani 1 1 d .
H16 H 0.6090 1.0354 0.0779 0.041 Uiso 1 1 calc R
C17 C 0.48746(12) 1.01724(12) 0.0690(2) 0.0388(4) Uani 1 1 d .
H17 H 0.4699 1.0722 0.0241 0.047 Uiso 1 1 calc R
C18 C 0.43083(11) 0.95902(12) 0.10402(19) 0.0359(4) Uani 1 1 d .
C19 C 0.45755(11) 0.87879(13) 0.16962(19) 0.0370(4) Uani 1 1 d .
H19 H 0.4191 0.8392 0.1955 0.044 Uiso 1 1 calc R
C20 C 0.53991(11) 0.85645(12) 0.19736(18) 0.0335(3) Uani 1 1 d .
H20 H 0.5571 0.8009 0.2406 0.040 Uiso 1 1 calc R
C21 C 0.31473(14) 1.04078(16) -0.0207(3) 0.0547(6) Uani 1 1 d .
H21A H 0.2548 1.0411 -0.0354 0.066 Uiso 1 1 calc R
H21B H 0.3302 1.0276 -0.1093 0.066 Uiso 1 1 calc R
H21C H 0.3364 1.0993 0.0133 0.066 Uiso 1 1 calc R
C22 C 0.79038(10) 0.86528(11) 0.41631(16) 0.0271(3) Uani 1 1 d .
C23 C 0.78840(10) 0.85188(11) 0.55649(17) 0.0311(3) Uani 1 1 d .
H23 H 0.7429 0.8218 0.5788 0.037 Uiso 1 1 calc R
C24 C 0.85138(11) 0.88150(12) 0.66360(17) 0.0331(3) Uani 1 1 d .
H24 H 0.8490 0.8715 0.7582 0.040 Uiso 1 1 calc R
C25 C 0.91812(10) 0.92586(11) 0.63261(17) 0.0290(3) Uani 1 1 d .
C26 C 0.92056(10) 0.94236(12) 0.49404(17) 0.0303(3) Uani 1 1 d .
H26 H 0.9652 0.9741 0.4721 0.036 Uiso 1 1 calc R
C27 C 0.85688(11) 0.91185(11) 0.38804(16) 0.0309(3) Uani 1 1 d .
H27 H 0.8588 0.9231 0.2935 0.037 Uiso 1 1 calc R
C28 C 1.04572(11) 1.00029(12) 0.71809(19) 0.0357(4) Uani 1 1 d .
H28A H 1.0823 1.0172 0.8069 0.043 Uiso 1 1 calc R
H28B H 1.0255 1.0541 0.6647 0.043 Uiso 1 1 calc R
H28C H 1.0759 0.9634 0.6640 0.043 Uiso 1 1 calc R

loop_
_atom_site_aniso_label
_atom_site_aniso_U_11
_atom_site_aniso_U_22
_atom_site_aniso_U_33
_atom_site_aniso_U_23
_atom_site_aniso_U_13
_atom_site_aniso_U_12
O1 0.0348(6) 0.0473(8) 0.0508(8) 0.0000(6) 0.0164(6) 0.0024(6)
O2 0.0338(7) 0.0457(7) 0.0589(9) 0.0021(7) 0.0050(6) 0.0077(6)
O3 0.0368(6) 0.0435(7) 0.0258(5) -0.0013(5) 0.0040(5) -0.0110(5)
N1 0.0330(7) 0.0328(7) 0.0262(6) -0.0040(5) 0.0063(5) -0.0058(6)
N2 0.0398(8) 0.0331(7) 0.0329(7) -0.0051(6) 0.0130(6) -0.0091(6)
N3 0.0460(8) 0.0282(7) 0.0339(7) -0.0023(6) 0.0096(6) -0.0088(6)
C1 0.0303(8) 0.0270(8) 0.0344(8) -0.0037(6) 0.0063(6) -0.0039(6)
C2 0.0288(8) 0.0294(8) 0.0267(7) -0.0002(6) 0.0083(6) -0.0035(6)
C3 0.0299(8) 0.0253(7) 0.0247(7) 0.0002(6) 0.0051(6) -0.0030(6)
C4 0.0292(8) 0.0268(8) 0.0267(7) 0.0014(6) 0.0053(6) -0.0016(6)
C5 0.0347(8) 0.0251(7) 0.0320(8) -0.0001(6) 0.0051(6) -0.0010(6)
C6 0.0481(11) 0.0355(9) 0.0422(10) 0.0036(8) 0.0035(8) 0.0098(8)
C7 0.0434(10) 0.0383(9) 0.0329(8) 0.0070(7) 0.0148(7) -0.0020(8)
C8 0.0263(8) 0.0443(10) 0.0359(9) -0.0072(7) 0.0030(7) 0.0024(7)
C9 0.0344(8) 0.0271(7) 0.0288(8) -0.0006(6) 0.0040(6) -0.0053(6)
C10 0.0362(9) 0.0357(9) 0.0333(8) -0.0038(7) 0.0100(7) -0.0049(7)
C11 0.0556(12) 0.0388(10) 0.0515(11) -0.0107(8) 0.0297(10) -0.0119(9)
C12 0.0875(17) 0.0472(11) 0.0328(9) -0.0109(8) 0.0273(10) -0.0305(12)
C13 0.0777(16) 0.0454(11) 0.0268(9) 0.0041(8) -0.0008(9) -0.0244(11)
C14 0.0467(10) 0.0317(9) 0.0368(9) 0.0075(7) -0.0045(8) -0.0075(8)
C15 0.0319(8) 0.0274(7) 0.0237(7) -0.0036(6) 0.0052(6) 0.0002(6)
C16 0.0363(9) 0.0267(8) 0.0375(9) -0.0006(6) 0.0052(7) -0.0031(6)
C17 0.0418(10) 0.0265(8) 0.0444(10) 0.0006(7) 0.0016(8) 0.0039(7)
C18 0.0334(9) 0.0359(9) 0.0365(9) -0.0053(7) 0.0039(7) 0.0045(7)
C19 0.0349(9) 0.0389(9) 0.0385(9) 0.0025(7) 0.0106(7) -0.0006(7)
C20 0.0357(9) 0.0331(8) 0.0319(8) 0.0051(7) 0.0083(7) 0.0021(7)
C21 0.0441(11) 0.0440(11) 0.0683(15) -0.0002(10) -0.0034(10) 0.0136(9)
C22 0.0284(8) 0.0258(7) 0.0263(7) 0.0010(6) 0.0043(6) -0.0002(6)
C23 0.0321(8) 0.0328(8) 0.0299(8) 0.0004(6) 0.0102(6) -0.0059(6)
C24 0.0370(9) 0.0392(9) 0.0246(7) 0.0003(6) 0.0103(6) -0.0046(7)
C25 0.0324(8) 0.0283(7) 0.0258(7) -0.0003(6) 0.0054(6) -0.0004(6)
C26 0.0303(8) 0.0332(8) 0.0282(8) 0.0029(6) 0.0079(6) -0.0046(6)
C27 0.0341(8) 0.0347(8) 0.0240(7) 0.0028(6) 0.0070(6) -0.0036(7)
C28 0.0345(8) 0.0356(8) 0.0345(8) 0.0016(7) 0.0023(7) -0.0070(7)

loop_
_atom_type_symbol
_atom_type_description
_atom_type_scat_dispersion_real
_atom_type_scat_dispersion_imag
_atom_type_scat_source
C C 0.0033 0.0000 'International Tables Vol C Tables 4.2.6.8 and 6.1.1.4'
H H 0.0000 0.0000 'International Tables Vol C Tables 4.2.6.8 and 6.1.1.4'
N N 0.0061 0.0000 'International Tables Vol C Tables 4.2.6.8 and 6.1.1.4'
O O 0.0106 0.0000 'International Tables Vol C Tables 4.2.6.8 and 6.1.1.4'

loop_
_geom_angle_atom_site_label_1
_geom_angle_atom_site_label_2
_geom_angle_atom_site_label_3
_geom_angle
C18 O2 C21 117.41(17)
C25 O3 C28 117.50(13)
N2 N1 C8 114.29(14)
N2 N1 C2 121.60(13)
C8 N1 C2 124.05(14)
N3 N2 N1 122.15(14)
N2 N3 C5 119.96(14)
O1 C1 C5 129.12(17)
O1 C1 C2 127.10(16)
C5 C1 C2 103.72(13)
N1 C2 C7 112.39(14)
N1 C2 C1 101.54(13)
C7 C2 C1 114.38(14)
N1 C2 C3 110.21(12)
C7 C2 C3 114.69(14)
C1 C2 C3 102.45(13)
C15 C3 C2 112.13(13)
C15 C3 C4 116.76(13)
C2 C3 C4 105.11(13)
C22 C4 C5 111.86(13)
C22 C4 C3 114.62(13)
C5 C4 C3 104.44(13)
C1 C5 C6 116.71(16)
C1 C5 N3 105.73(14)
C6 C5 N3 106.10(14)
C1 C5 C4 103.23(13)
C6 C5 C4 117.46(15)
N3 C5 C4 106.71(14)
N1 C8 C9 114.42(14)
C10 C9 C14 119.26(17)
C10 C9 C8 122.69(15)
C14 C9 C8 117.99(16)
C9 C10 C11 120.19(19)
C12 C11 C10 120.2(2)
C11 C12 C13 119.84(19)
C14 C13 C12 120.4(2)
C13 C14 C9 120.1(2)
C16 C15 C20 117.32(16)
C16 C15 C3 119.45(15)
C20 C15 C3 122.90(15)
C17 C16 C15 121.89(17)
C18 C17 C16 119.50(16)
O2 C18 C17 124.78(17)
O2 C18 C19 115.68(17)
C17 C18 C19 119.54(16)
C20 C19 C18 120.24(17)
C19 C20 C15 121.48(16)
C27 C22 C23 117.59(14)
C27 C22 C4 122.52(14)
C23 C22 C4 119.70(14)
C24 C23 C22 121.33(15)
C23 C24 C25 119.97(15)
O3 C25 C24 115.76(14)
O3 C25 C26 124.33(15)
C24 C25 C26 119.90(15)
C27 C26 C25 119.23(15)
C26 C27 C22 121.94(15)

loop_
_geom_bond_atom_site_label_1
_geom_bond_atom_site_label_2
_geom_bond_distance
O1 C1 1.206(2)
O2 C18 1.371(2)
O2 C21 1.425(3)
O3 C25 1.3682(19)
O3 C28 1.425(2)
N1 N2 1.340(2)
N1 C8 1.453(2)
N1 C2 1.496(2)
N2 N3 1.257(2)
N3 C5 1.528(2)
C1 C5 1.501(2)
C1 C2 1.518(2)
C2 C7 1.515(2)
C2 C3 1.558(2)
C3 C15 1.513(2)
C3 C4 1.579(2)
C4 C22 1.512(2)
C4 C5 1.560(2)
C5 C6 1.513(2)
C8 C9 1.515(2)
C9 C10 1.384(3)
C9 C14 1.397(2)
C10 C11 1.393(3)
C11 C12 1.377(3)
C12 C13 1.384(4)
C13 C14 1.381(3)
C15 C16 1.395(2)
C15 C20 1.395(2)
C16 C17 1.394(3)
C17 C18 1.386(3)
C18 C19 1.391(3)
C19 C20 1.384(3)
C22 C27 1.392(2)
C22 C23 1.397(2)
C23 C24 1.385(2)
C24 C25 1.390(2)
C25 C26 1.391(2)
C26 C27 1.390(2)

loop_
_geom_torsion_atom_site_label_1
_geom_torsion_atom_site_label_2
_geom_torsion_atom_site_label_3
_geom_torsion_atom_site_label_4
_geom_torsion
C8 N1 N2 N3 178.09(16)
C2 N1 N2 N3 -4.7(2)
N1 N2 N3 C5 -0.3(2)
N2 N1 C2 C7 162.75(15)
C8 N1 C2 C7 -20.3(2)
N2 N1 C2 C1 40.08(18)
C8 N1 C2 C1 -142.95(15)
N2 N1 C2 C3 -67.96(19)
C8 N1 C2 C3 109.01(17)
O1 C1 C2 N1 107.73(19)
C5 C1 C2 N1 -69.52(15)
O1 C1 C2 C7 -13.6(3)
C5 C1 C2 C7 169.18(14)
O1 C1 C2 C3 -138.30(18)
C5 C1 C2 C3 44.45(15)
N1 C2 C3 C15 -47.07(17)
C7 C2 C3 C15 80.97(17)
C1 C2 C3 C15 -154.50(13)
N1 C2 C3 C4 80.77(15)
C7 C2 C3 C4 -151.20(14)
C1 C2 C3 C4 -26.67(15)
C15 C3 C4 C22 -111.91(16)
C2 C3 C4 C22 123.12(14)
C15 C3 C4 C5 125.35(14)
C2 C3 C4 C5 0.38(16)
O1 C1 C5 C6 7.9(3)
C2 C1 C5 C6 -174.89(15)
O1 C1 C5 N3 -109.7(2)
C2 C1 C5 N3 67.45(15)
O1 C1 C5 C4 138.36(19)
C2 C1 C5 C4 -44.46(16)
N2 N3 C5 C1 -32.2(2)
N2 N3 C5 C6 -156.78(17)
N2 N3 C5 C4 77.22(19)
C22 C4 C5 C1 -98.06(15)
C3 C4 C5 C1 26.47(16)
C22 C4 C5 C6 31.9(2)
C3 C4 C5 C6 156.45(16)
C22 C4 C5 N3 150.76(13)
C3 C4 C5 N3 -84.71(15)
N2 N1 C8 C9 -90.21(18)
C2 N1 C8 C9 92.62(19)
N1 C8 C9 C10 3.3(2)
N1 C8 C9 C14 -179.48(16)
C14 C9 C10 C11 0.0(3)
C8 C9 C10 C11 177.26(17)
C9 C10 C11 C12 0.2(3)
C10 C11 C12 C13 -0.5(3)
C11 C12 C13 C14 0.6(3)
C12 C13 C14 C9 -0.3(3)
C10 C9 C14 C13 0.0(3)
C8 C9 C14 C13 -177.31(17)
C2 C3 C15 C16 -85.65(17)
C4 C3 C15 C16 152.99(14)
C2 C3 C15 C20 87.60(18)
C4 C3 C15 C20 -33.7(2)
C20 C15 C16 C17 -1.5(3)
C3 C15 C16 C17 172.17(16)
C15 C16 C17 C18 1.5(3)
C21 O2 C18 C17 18.4(3)
C21 O2 C18 C19 -162.11(17)
C16 C17 C18 O2 179.36(17)
C16 C17 C18 C19 -0.1(3)
O2 C18 C19 C20 179.29(16)
C17 C18 C19 C20 -1.2(3)
C18 C19 C20 C15 1.2(3)
C16 C15 C20 C19 0.1(2)
C3 C15 C20 C19 -173.27(16)
C5 C4 C22 C27 67.7(2)
C3 C4 C22 C27 -51.0(2)
C5 C4 C22 C23 -107.12(17)
C3 C4 C22 C23 134.24(16)
C27 C22 C23 C24 -1.8(2)
C4 C22 C23 C24 173.20(16)
C22 C23 C24 C25 0.3(3)
C28 O3 C25 C24 -177.19(16)
C28 O3 C25 C26 2.5(2)
C23 C24 C25 O3 -178.75(16)
C23 C24 C25 C26 1.6(3)
O3 C25 C26 C27 178.59(16)
C24 C25 C26 C27 -1.8(3)
C25 C26 C27 C22 0.1(3)
C23 C22 C27 C26 1.6(2)
C4 C22 C27 C26 -173.25(16)
